data_1514183
loop_
_publ_author_name
'Bellettato, Michela'
'Bonoldi, Lucia'
'Cruciani, Giuseppe'
'Flego, Cristina'
'Guidetti, Stefania'
'Millini, Roberto'
'Montanari, Erica'
'Parker, Wallace O&#x2019;Neil'
'Zanardi, Stefano'

_publ_section_title
;
 Flexible Structure of a Thermally Stable Hybrid Aluminosilicate Built
 with Only the Three-Ring Unit
;
_journal_issue 14
_journal_name_full 'The Journal of Physical Chemistry C'
_journal_page_first 7458
_journal_paper_doi 10.1021/jp5005133
_journal_volume 118
_journal_year 2014
_chemical_formula_sum 'C6 Al K O5 Si2'
_chemical_formula_weight 274.314
_space_group_IT_number 14
_symmetry_Int_Tables_number 14
_symmetry_space_group_name_Hall '-P 2yab'
_symmetry_space_group_name_H-M 'P 1 21/a 1'
_audit_creation_date 2013-10-02
_audit_creation_method 'from EXP file using GSAS2CIF'
_audit_update_record 2013-10-02
_cell_angle_alpha 90.000
_cell_angle_beta 106.526(9)
_cell_angle_gamma 90.000
_cell_formula_units_Z 4
_cell_length_a 10.1307(9)
_cell_length_b 9.1486(10)
_cell_length_c 10.6002(11)
_cell_volume 941.86(17)
_cod_data_source_file jp5005133_si_004.cif
_cod_data_source_block ECS-17_120&#x00B0;C_un
_cod_depositor_comments
;Adding full bibliography for
 ./tmp-cod-update-bibliographies-10461/cifs/1514183.cif.
;
_cod_original_cell_volume 941.9(2)
_cod_original_sg_symbol_Hall -P_2yab
_cod_original_formula_sum 'Al Si2 O5 C6 K'
_cod_database_code 1514183

loop_
_symmetry_equiv_pos_site_id
_symmetry_equiv_pos_as_xyz
1 x,y,z
2 0.500-x,0.500+y,-z
3 -x,-y,-z
4 0.500+x,0.500-y,z

loop_
_atom_site_label
_atom_site_type_symbol
_atom_site_fract_x
_atom_site_fract_y
_atom_site_fract_z
_atom_site_occupancy
_atom_site_symmetry_multiplicity
_atom_site_Wyckoff_symbol
_atom_site_calc_flag
_atom_site_thermal_displace_type
_atom_site_U_iso_or_equiv
Al Al -0.0202(9) 0.2218(9) 0.4013(8) 1.000 4 e d Uiso 0.01000
Si1 Si 0.1936(9) 0.3635(8) 0.2916(8) 1.000 4 e d Uiso 0.01000
Si2 Si 0.4009(8) 0.5951(8) 0.3054(7) 1.000 4 e d Uiso 0.01000
O1 O 0.4430(12) 0.7027(11) 0.4269(8) 1.000 4 e d Uiso 0.02000
O2 O 0.2470(9) 0.5268(9) 0.2899(14) 1.000 4 e d Uiso 0.02000
O3 O 0.0678(15) 0.3510(11) 0.3480(14) 1.000 4 e d Uiso 0.02000
O4 O 0.5032(11) 0.4514(9) 0.3382(13) 1.000 4 e d Uiso 0.02000
O5 O 0.3059(9) 0.2635(12) 0.3819(15) 1.000 4 e d Uiso 0.02000
K1 K 0.2775(7) -0.0482(9) 0.3764(7) 0.99(1) 4 e d Uiso 0.08000
C1 C 0.3966(9) 0.6708(1) 0.1352(1) 1.000 4 e d Uiso 0.08000
C2 C 0.4076(13) 0.8209(2) 0.1204(1) 1.000 4 e d Uiso 0.08000
C3 C 0.3821(5) 0.8809(0) -0.0046(1) 1.000 4 e d Uiso 0.08000
C4 C 0.3457(9) 0.7911(1) -0.1148(1) 1.000 4 e d Uiso 0.08000
C5 C 0.3347(13) 0.6411(2) -0.0998(1) 1.000 4 e d Uiso 0.08000
C6 C 0.3602(5) 0.5810(2) 0.0251(2) 1.000 4 e d Uiso 0.08000
